data_8103229
loop_
_publ_author_name
'Manouchehr Mamaghani'
'Maryam Saffari Joshari'
'Khalil Tabatabaeian'
'Farhad Shirini'
'Hamid Reza Khavasi'

_publ_section_title
;
 Crystal structure of
 (2Z,5Z)-3-allyl-5-(4-(methylthio)-benzylidene)-2-(p-tolylimino)thiazolidin-4-one,
 C21H20N2OS2
;
_journal_issue 4
_journal_name_full 'Zeitschrift f\"ur Kristallographie - New Crystal Structures'
_journal_page_first 618
_journal_volume 226
_journal_year 2011
_chemical_formula_moiety 'C21 H20 N2 O1 S2'
_chemical_formula_sum 'C21 H20 N2 O S2'
_chemical_formula_weight 380.53
_chemical_melting_point 412.1(10)
_chemical_name_systematic
; 
 (2Z,5Z)-3-allyl-5-(4-(methylthio)benzylidene)-2- (p-tolylimino)thiazolidin-4-one 
;
_space_group_IT_number 14
_symmetry_cell_setting monoclinic
_symmetry_space_group_name_Hall '-P 2ybc'
_symmetry_space_group_name_H-M 'P 1 21/c 1'
_atom_sites_solution_hydrogens geom
_atom_sites_solution_primary direct
_atom_sites_solution_secondary difmap
_audit_creation_method SHELXL-97
_cell_angle_alpha 90.00
_cell_angle_beta 111.754(13)
_cell_angle_gamma 90.00
_cell_formula_units_Z 4
_cell_length_a 16.196(3)
_cell_length_b 8.2564(10)
_cell_length_c 16.173(3)
_cell_measurement_reflns_used 965
_cell_measurement_temperature 298(2)
_cell_measurement_theta_max 29.22
_cell_measurement_theta_min 2.54
_cell_volume 2008.6(6)
_computing_cell_refinement 'X-Area 1.31 (Stoe & Cie GmbH, 2005)'
_computing_data_collection 'X-Area 1.31 (Stoe & Cie GmbH, 2005)'
_computing_data_reduction 'X-Area 1.31 (Stoe & Cie GmbH, 2005)'
_computing_molecular_graphics 'ORTEP-3 for Windows (Farrugia, 1997)'
_computing_publication_material 'WinGX (Farrugia, 1999)'
_computing_structure_refinement 'SHELXL-97 (Sheldrick, 1997)'
_computing_structure_solution 'SHELXS-97 (Sheldrick, 1990)'
_diffrn_ambient_temperature 298(2)
_diffrn_detector_area_resol_mean '0.15 mm'
_diffrn_measured_fraction_theta_full 0.992
_diffrn_measured_fraction_theta_max 0.992
_diffrn_measurement_device_type 'STOE IPDS II'
_diffrn_measurement_method 'rotation method'
_diffrn_radiation_monochromator graphite
_diffrn_radiation_source 'fine-focus sealed tube'
_diffrn_radiation_type MoK\a
_diffrn_radiation_wavelength 0.71073
_diffrn_reflns_av_R_equivalents 0.1168
_diffrn_reflns_av_sigmaI/netI 0.1106
_diffrn_reflns_limit_h_max 17
_diffrn_reflns_limit_h_min -22
_diffrn_reflns_limit_k_max 10
_diffrn_reflns_limit_k_min -11
_diffrn_reflns_limit_l_max 22
_diffrn_reflns_limit_l_min -22
_diffrn_reflns_number 14550
_diffrn_reflns_theta_full 29.22
_diffrn_reflns_theta_max 29.22
_diffrn_reflns_theta_min 2.54
_diffrn_standards_number 0
_exptl_absorpt_coefficient_mu 0.277
_exptl_absorpt_correction_T_max 0.956
_exptl_absorpt_correction_T_min 0.915
_exptl_absorpt_correction_type numerical
_exptl_absorpt_process_details 'shape of crystal determined optically'
_exptl_crystal_colour Yellow
_exptl_crystal_density_diffrn 1.258
_exptl_crystal_density_method 'not measured'
_exptl_crystal_description Block
_exptl_crystal_F_000 800
_exptl_crystal_size_max 0.25
_exptl_crystal_size_mid 0.15
_exptl_crystal_size_min 0.10
_refine_diff_density_max 0.322
_refine_diff_density_min -0.214
_refine_diff_density_rms 0.051
_refine_ls_extinction_method none
_refine_ls_goodness_of_fit_ref 1.038
_refine_ls_hydrogen_treatment constr
_refine_ls_matrix_type full
_refine_ls_number_parameters 236
_refine_ls_number_reflns 5409
_refine_ls_number_restraints 0
_refine_ls_restrained_S_all 1.038
_refine_ls_R_factor_all 0.1903
_refine_ls_R_factor_gt 0.0842
_refine_ls_shift/su_max 0.003
_refine_ls_shift/su_mean 0.000
_refine_ls_structure_factor_coef Fsqd
_refine_ls_weighting_details 'calc w=1/[\s^2^(Fo^2^)+(0.0751P)^2^+0.2137P] where P=(Fo^2^+2Fc^2^)/3'
_refine_ls_weighting_scheme calc
_refine_ls_wR_factor_gt 0.1636
_refine_ls_wR_factor_ref 0.2041
_reflns_number_gt 2443
_reflns_number_total 5409
_reflns_threshold_expression >2sigma(I)
_cod_data_source_file 1267-3556.cff
_cod_data_source_block c:\determination\solution\486\kh486
_cod_depositor_comments
;
The following automatic conversions were performed:

'_chemical_melting_point' value '138-140 oC' was changed to
'412.1(10)' - it was converted from degrees Celsius(C) to Kelvins(K),
the average value was taken and precision was
estimated.

'_symmetry_cell_setting' value 'Monoclinic' changed to
'monoclinic' according to
/home/saulius/struct/CIF-dictionaries/cif_core.dic dictionary named
'cif_core.dic' version 2.4.1 from 2010-06-29.

Automatic conversion script
Id: cif_fix_values 1715 2011-07-08 13:25:40Z adriana 
;
_cod_original_cell_volume 2008.5(5)
_cod_original_sg_symbol_H-M P21/c
_cod_original_formula_sum 'C21 H20 N2 O1 S2'
_cod_database_code 8103229

loop_
_symmetry_equiv_pos_as_xyz
'x, y, z'
'-x, y+1/2, -z+1/2'
'-x, -y, -z'
'x, -y-1/2, z-1/2'

loop_
_atom_site_label
_atom_site_type_symbol
_atom_site_fract_x
_atom_site_fract_y
_atom_site_fract_z
_atom_site_U_iso_or_equiv
_atom_site_adp_type
_atom_site_occupancy
_atom_site_symmetry_multiplicity
_atom_site_calc_flag
_atom_site_refinement_flags
C8 C 0.5015(3) 0.1844(5) 0.5728(2) 0.0554(10) Uani 1 1 d .
H8 H 0.5347 0.1653 0.6326 0.067 Uiso 1 1 calc R
O1 O 0.4336(2) 0.0024(4) 0.68548(18) 0.0746(9) Uani 1 1 d .
C4 C 0.6345(3) 0.3329(5) 0.5772(3) 0.0619(11) Uani 1 1 d .
H4 H 0.6603 0.3066 0.6373 0.074 Uiso 1 1 calc R
C20 C 0.0231(4) 0.1922(8) 0.2381(4) 0.114(2) Uani 1 1 d .
H20 H -0.0228 0.2670 0.2263 0.137 Uiso 1 1 calc R
C21 C 0.0698(4) 0.1486(7) 0.3248(3) 0.0964(18) Uani 1 1 d .
H21 H 0.0550 0.1936 0.3701 0.116 Uiso 1 1 calc R
C14 C 0.2613(3) 0.0196(5) 0.4767(3) 0.0539(10) Uani 1 1 d .
C19 C -0.0107(5) 0.1809(10) 0.0734(4) 0.139(3) Uani 1 1 d .
H19A H -0.0376 0.0873 0.0387 0.166 Uiso 1 1 calc R
H19B H 0.0286 0.2312 0.0490 0.166 Uiso 1 1 calc R
H19C H -0.0562 0.2565 0.0723 0.166 Uiso 1 1 calc R
C2 C 0.6464(3) 0.4620(5) 0.4500(2) 0.0536(10) Uani 1 1 d .
C15 C 0.1377(3) 0.0400(5) 0.3450(3) 0.0606(11) Uani 1 1 d .
C10 C 0.3897(3) 0.0277(5) 0.6070(3) 0.0557(10) Uani 1 1 d .
C7 C 0.5626(3) 0.4096(5) 0.3996(3) 0.0562(10) Uani 1 1 d .
H7 H 0.5379 0.4356 0.3394 0.067 Uiso 1 1 calc R
N2 N 0.1804(3) -0.0118(5) 0.4347(2) 0.0687(10) Uani 1 1 d .
S1 S 0.71491(8) 0.57884(15) 0.40992(8) 0.0677(4) Uani 1 1 d .
C12 C 0.2100(6) -0.0154(8) 0.6536(6) 0.149(4) Uani 1 1 d .
H12 H 0.2022 0.0826 0.6233 0.179 Uiso 1 1 calc R
C11 C 0.2585(3) -0.1188(6) 0.6128(3) 0.0747(13) Uani 1 1 d .
H11A H 0.2168 -0.1928 0.5715 0.090 Uiso 1 1 calc R
H11B H 0.3016 -0.1831 0.6590 0.090 Uiso 1 1 calc R
C18 C 0.0412(3) 0.1304(7) 0.1684(3) 0.0845(15) Uani 1 1 d .
C17 C 0.1098(3) 0.0219(6) 0.1895(3) 0.0773(13) Uani 1 1 d .
H17 H 0.1245 -0.0228 0.1440 0.093 Uiso 1 1 calc R
N1 N 0.3049(2) -0.0266(4) 0.5652(2) 0.0571(8) Uani 1 1 d .
C9 C 0.4203(3) 0.1205(5) 0.5447(2) 0.0493(9) Uani 1 1 d .
C3 C 0.6815(3) 0.4229(5) 0.5400(3) 0.0618(11) Uani 1 1 d .
H3 H 0.7380 0.4591 0.5752 0.074 Uiso 1 1 calc R
C6 C 0.5141(3) 0.3182(5) 0.4376(2) 0.0539(10) Uani 1 1 d .
H6 H 0.4575 0.2827 0.4021 0.065 Uiso 1 1 calc R
C1 C 0.6526(4) 0.5967(7) 0.2939(3) 0.0861(15) Uani 1 1 d .
H1A H 0.5970 0.6492 0.2848 0.103 Uiso 1 1 calc R
H1B H 0.6415 0.4908 0.2676 0.103 Uiso 1 1 calc R
H1C H 0.6855 0.6596 0.2668 0.103 Uiso 1 1 calc R
S2 S 0.33514(7) 0.12808(12) 0.43900(6) 0.0525(3) Uani 1 1 d .
C5 C 0.5480(3) 0.2780(4) 0.5280(2) 0.0503(9) Uani 1 1 d .
C13 C 0.1817(10) -0.0001(15) 0.6978(8) 0.289(10) Uani 1 1 d .
H13A H 0.1816 -0.0841 0.7360 0.347 Uiso 1 1 calc R
H13B H 0.1552 0.0984 0.7011 0.347 Uiso 1 1 calc R
C16 C 0.1580(3) -0.0232(6) 0.2765(3) 0.0728(13) Uani 1 1 d .
H16 H 0.2045 -0.0969 0.2885 0.087 Uiso 1 1 calc R

loop_
_atom_site_aniso_label
_atom_site_aniso_U_11
_atom_site_aniso_U_22
_atom_site_aniso_U_33
_atom_site_aniso_U_23
_atom_site_aniso_U_13
_atom_site_aniso_U_12
C8 0.064(3) 0.051(2) 0.0463(19) -0.0019(17) 0.0156(18) 0.006(2)
O1 0.090(2) 0.080(2) 0.0509(16) 0.0074(15) 0.0217(15) -0.0057(18)
C4 0.057(3) 0.067(3) 0.053(2) 0.0035(19) 0.0096(19) -0.001(2)
C20 0.107(5) 0.124(5) 0.099(4) -0.006(4) 0.025(4) 0.053(4)
C21 0.097(4) 0.108(4) 0.083(3) -0.008(3) 0.032(3) 0.036(4)
C14 0.058(3) 0.050(2) 0.061(2) -0.0052(18) 0.029(2) -0.001(2)
C19 0.140(6) 0.155(7) 0.083(4) 0.005(4) -0.002(4) 0.049(5)
C2 0.054(3) 0.049(2) 0.059(2) -0.0070(17) 0.0222(19) 0.0013(19)
C15 0.049(2) 0.063(3) 0.071(3) -0.005(2) 0.023(2) -0.010(2)
C10 0.069(3) 0.049(2) 0.054(2) -0.0043(18) 0.027(2) 0.002(2)
C7 0.057(2) 0.059(2) 0.052(2) -0.0048(18) 0.0184(18) -0.002(2)
N2 0.059(2) 0.074(2) 0.075(2) 0.0025(19) 0.0267(19) -0.011(2)
S1 0.0665(8) 0.0682(7) 0.0751(7) -0.0071(5) 0.0342(6) -0.0120(6)
C12 0.237(10) 0.092(5) 0.214(8) 0.005(5) 0.195(8) -0.008(5)
C11 0.093(4) 0.064(3) 0.078(3) 0.003(2) 0.046(3) -0.012(3)
C18 0.070(3) 0.088(4) 0.082(3) -0.006(3) 0.012(3) 0.016(3)
C17 0.065(3) 0.099(4) 0.069(3) -0.014(3) 0.026(2) -0.003(3)
N1 0.065(2) 0.054(2) 0.0600(19) 0.0015(16) 0.0317(18) -0.0051(17)
C9 0.051(2) 0.050(2) 0.0479(18) -0.0027(17) 0.0191(17) 0.0000(19)
C3 0.047(2) 0.066(3) 0.065(2) -0.005(2) 0.0127(19) -0.009(2)
C6 0.051(2) 0.058(2) 0.051(2) -0.0036(17) 0.0170(18) -0.0068(19)
C1 0.104(4) 0.093(4) 0.070(3) -0.008(3) 0.042(3) -0.022(3)
S2 0.0544(6) 0.0555(6) 0.0481(5) -0.0009(4) 0.0194(4) -0.0062(5)
C5 0.050(2) 0.048(2) 0.050(2) -0.0036(17) 0.0144(17) 0.0001(18)
C13 0.46(2) 0.256(13) 0.302(14) 0.184(12) 0.320(17) 0.225(15)
C16 0.053(3) 0.085(3) 0.081(3) -0.004(3) 0.025(2) 0.012(2)

loop_
_atom_type_symbol
_atom_type_description
_atom_type_scat_dispersion_real
_atom_type_scat_dispersion_imag
_atom_type_scat_source
C C 0.0033 0.0016 'International Tables Vol C Tables 4.2.6.8 and 6.1.1.4'
H H 0.0000 0.0000 'International Tables Vol C Tables 4.2.6.8 and 6.1.1.4'
N N 0.0061 0.0033 'International Tables Vol C Tables 4.2.6.8 and 6.1.1.4'
O O 0.0106 0.0060 'International Tables Vol C Tables 4.2.6.8 and 6.1.1.4'
S S 0.1246 0.1234 'International Tables Vol C Tables 4.2.6.8 and 6.1.1.4'

loop_
_geom_angle_atom_site_label_1
_geom_angle_atom_site_label_2
_geom_angle_atom_site_label_3
_geom_angle
C9 C8 C5 132.3(4)
C9 C8 H8 113.9
C5 C8 H8 113.9
C3 C4 C5 122.2(4)
C3 C4 H4 118.9
C5 C4 H4 118.9
C18 C20 C21 122.7(5)
C18 C20 H20 118.7
C21 C20 H20 118.7
C15 C21 C20 120.6(5)
C15 C21 H21 119.7
C20 C21 H21 119.7
N2 C14 N1 121.8(4)
N2 C14 S2 128.2(3)
N1 C14 S2 110.0(3)
C18 C19 H19A 109.5
C18 C19 H19B 109.5
H19A C19 H19B 109.5
C18 C19 H19C 109.5
H19A C19 H19C 109.5
H19B C19 H19C 109.5
C7 C2 C3 118.7(4)
C7 C2 S1 125.0(3)
C3 C2 S1 116.3(3)
C21 C15 C16 118.1(4)
C21 C15 N2 119.2(4)
C16 C15 N2 122.6(4)
O1 C10 N1 123.5(4)
O1 C10 C9 125.4(4)
N1 C10 C9 111.1(3)
C2 C7 C6 120.5(4)
C2 C7 H7 119.8
C6 C7 H7 119.8
C14 N2 C15 120.2(4)
C2 S1 C1 104.2(2)
C13 C12 C11 149.8(10)
C13 C12 H12 105.1
C11 C12 H12 105.1
C12 C11 N1 113.3(4)
C12 C11 H11A 108.9
N1 C11 H11A 108.9
C12 C11 H11B 108.9
N1 C11 H11B 108.9
H11A C11 H11B 107.7
C20 C18 C17 116.2(5)
C20 C18 C19 121.8(5)
C17 C18 C19 122.0(5)
C18 C17 C16 122.1(5)
C18 C17 H17 119.0
C16 C17 H17 119.0
C10 N1 C14 117.0(3)
C10 N1 C11 121.8(3)
C14 N1 C11 121.1(4)
C8 C9 C10 120.5(3)
C8 C9 S2 129.7(3)
C10 C9 S2 109.8(3)
C4 C3 C2 120.9(4)
C4 C3 H3 119.5
C2 C3 H3 119.5
C7 C6 C5 121.7(4)
C7 C6 H6 119.1
C5 C6 H6 119.1
S1 C1 H1A 109.5
S1 C1 H1B 109.5
H1A C1 H1B 109.5
S1 C1 H1C 109.5
H1A C1 H1C 109.5
H1B C1 H1C 109.5
C9 S2 C14 91.94(19)
C6 C5 C4 116.0(4)
C6 C5 C8 125.1(4)
C4 C5 C8 118.9(3)
C12 C13 H13A 120.0
C12 C13 H13B 120.0
H13A C13 H13B 120.0
C15 C16 C17 120.4(4)
C15 C16 H16 119.8
C17 C16 H16 119.8

loop_
_geom_bond_atom_site_label_1
_geom_bond_atom_site_label_2
_geom_bond_distance
C8 C9 1.331(5)
C8 C5 1.447(6)
C8 H8 0.9300
O1 C10 1.220(5)
C4 C3 1.353(6)
C4 C5 1.405(6)
C4 H4 0.9300
C20 C18 1.365(7)
C20 C21 1.372(7)
C20 H20 0.9300
C21 C15 1.361(7)
C21 H21 0.9300
C14 N2 1.259(5)
C14 N1 1.394(5)
C14 S2 1.773(4)
C19 C18 1.511(7)
C19 H19A 0.9600
C19 H19B 0.9600
C19 H19C 0.9600
C2 C7 1.370(5)
C2 C3 1.390(5)
C2 S1 1.765(4)
C15 C16 1.371(6)
C15 N2 1.422(5)
C10 N1 1.362(5)
C10 C9 1.490(5)
C7 C6 1.386(6)
C7 H7 0.9300
S1 C1 1.776(5)
C12 C13 0.991(9)
C12 C11 1.470(8)
C12 H12 0.9300
C11 N1 1.473(5)
C11 H11A 0.9700
C11 H11B 0.9700
C18 C17 1.367(7)
C17 C16 1.383(6)
C17 H17 0.9300
C9 S2 1.756(4)
C3 H3 0.9300
C6 C5 1.397(5)
C6 H6 0.9300
C1 H1A 0.9600
C1 H1B 0.9600
C1 H1C 0.9600
C13 H13A 0.9300
C13 H13B 0.9300
C16 H16 0.9300

loop_
_geom_torsion_atom_site_label_1
_geom_torsion_atom_site_label_2
_geom_torsion_atom_site_label_3
_geom_torsion_atom_site_label_4
_geom_torsion
C18 C20 C21 C15 0.3(11)
C20 C21 C15 C16 0.3(9)
C20 C21 C15 N2 -175.3(5)
C3 C2 C7 C6 -0.6(6)
S1 C2 C7 C6 -180.0(3)
N1 C14 N2 C15 178.8(4)
S2 C14 N2 C15 0.8(6)
C21 C15 N2 C14 -116.3(5)
C16 C15 N2 C14 68.2(6)
C7 C2 S1 C1 -3.4(4)
C3 C2 S1 C1 177.2(3)
C13 C12 C11 N1 -160(3)
C21 C20 C18 C17 -0.5(10)
C21 C20 C18 C19 -179.6(7)
C20 C18 C17 C16 0.2(9)
C19 C18 C17 C16 179.3(6)
O1 C10 N1 C14 176.4(4)
C9 C10 N1 C14 -3.4(5)
O1 C10 N1 C11 1.2(6)
C9 C10 N1 C11 -178.7(3)
N2 C14 N1 C10 -173.5(4)
S2 C14 N1 C10 4.8(4)
N2 C14 N1 C11 1.8(6)
S2 C14 N1 C11 -179.9(3)
C12 C11 N1 C10 89.0(6)
C12 C11 N1 C14 -86.1(6)
C5 C8 C9 C10 179.8(4)
C5 C8 C9 S2 -1.0(7)
O1 C10 C9 C8 -0.1(6)
N1 C10 C9 C8 179.8(4)
O1 C10 C9 S2 -179.4(3)
N1 C10 C9 S2 0.4(4)
C5 C4 C3 C2 -1.5(7)
C7 C2 C3 C4 0.9(6)
S1 C2 C3 C4 -179.6(3)
C2 C7 C6 C5 0.8(6)
C8 C9 S2 C14 -177.4(4)
C10 C9 S2 C14 1.8(3)
N2 C14 S2 C9 174.5(4)
N1 C14 S2 C9 -3.6(3)
C7 C6 C5 C4 -1.2(6)
C7 C6 C5 C8 179.5(4)
C3 C4 C5 C6 1.6(6)
C3 C4 C5 C8 -179.1(4)
C9 C8 C5 C6 -2.3(7)
C9 C8 C5 C4 178.4(4)
C21 C15 C16 C17 -0.6(7)
N2 C15 C16 C17 174.9(4)
C18 C17 C16 C15 0.3(8)
